data_7240761
loop_
_publ_author_name
'Bouanga Boudiombo, Jacky S.'
'Su, Hong'
'Ravenscroft, N.'
'Bourne, Susan A.'
'Nassimbeni, Luigi'

_publ_section_title
;
 Invitation to Submit: The Cambridge Structural Database Selective
 enclathration of xylenols: synergistic effects of mixed hosts
;
_journal_name_full CrystEngComm
_journal_paper_doi 10.1039/D0CE00510J
_journal_year 2020
_chemical_formula_sum 'C23 H26 O3'
_chemical_formula_weight 350.44
_chemical_name_systematic
;
 '4,4-isopropylidene bisphenol-3,4-xylenol'
;
_space_group_crystal_system monoclinic
_space_group_IT_number 14
_space_group_name_Hall '-P 2ybc'
_space_group_name_H-M_alt 'P 1 21/c 1'
_atom_sites_solution_hydrogens mixed
_audit_creation_method SHELXL-2018/3
_audit_update_record
;
2020-05-22 deposited with the CCDC.	2020-06-22 downloaded from the CCDC.
;
_cell_angle_alpha 90
_cell_angle_beta 96.132(2)
_cell_angle_gamma 90
_cell_formula_units_Z 4
_cell_length_a 6.4218(6)
_cell_length_b 14.8289(14)
_cell_length_c 20.2173(19)
_cell_measurement_reflns_used 30901
_cell_measurement_temperature 173(2)
_cell_measurement_theta_max 28.339
_cell_measurement_theta_min 1.706
_cell_volume 1914.2(3)
_computing_cell_refinement 'SAINT-Plus (Bruker, 2004)'
_computing_data_collection 'APEX2 (Bruker, 2005)'
_computing_data_reduction 'SAINT-Plus and XPREP (Bruker 2004)'
_computing_molecular_graphics 'SHELXL-2018/3 (Sheldrick, 2018)'
_computing_publication_material 'SHELXL-97 (Sheldrick, 1997)'
_computing_structure_refinement 'SHELXL-2018/3 (Sheldrick, 2018)'
_computing_structure_solution 'SHELXT 2014/5 (Sheldrick, 2014)'
_diffrn_ambient_temperature 173(2)
_diffrn_measured_fraction_theta_full 1.000
_diffrn_measured_fraction_theta_max 0.999
_diffrn_measurement_device_type 'Bruker Kappa Duo Apex II diffractometer'
_diffrn_measurement_method '1.2\% \f scans and \w scans'
_diffrn_radiation_type MoK\a
_diffrn_radiation_wavelength 0.71073
_diffrn_reflns_av_R_equivalents 0.0654
_diffrn_reflns_av_unetI/netI 0.0450
_diffrn_reflns_Laue_measured_fraction_full 1.000
_diffrn_reflns_Laue_measured_fraction_max 0.999
_diffrn_reflns_limit_h_max 8
_diffrn_reflns_limit_h_min -8
_diffrn_reflns_limit_k_max 19
_diffrn_reflns_limit_k_min -19
_diffrn_reflns_limit_l_max 26
_diffrn_reflns_limit_l_min -27
_diffrn_reflns_number 30151
_diffrn_reflns_point_group_measured_fraction_full 1.000
_diffrn_reflns_point_group_measured_fraction_max 0.999
_diffrn_reflns_theta_full 25.242
_diffrn_reflns_theta_max 28.339
_diffrn_reflns_theta_min 1.706
_diffrn_source 'fine-focus sealed tube'
_exptl_absorpt_coefficient_mu 0.079
_exptl_absorpt_correction_T_max 0.982
_exptl_absorpt_correction_T_min 0.977
_exptl_absorpt_correction_type multi-scan
_exptl_absorpt_process_details SADABS
_exptl_crystal_colour orange
_exptl_crystal_density_diffrn 1.216
_exptl_crystal_density_meas ?
_exptl_crystal_density_method 'not measured'
_exptl_crystal_description block
_exptl_crystal_F_000 752
_exptl_crystal_size_max 0.300
_exptl_crystal_size_mid 0.280
_exptl_crystal_size_min 0.230
_refine_diff_density_max 0.220
_refine_diff_density_min -0.225
_refine_diff_density_rms 0.042
_refine_ls_extinction_method none
_refine_ls_goodness_of_fit_ref 1.023
_refine_ls_hydrogen_treatment mixed
_refine_ls_matrix_type full
_refine_ls_number_parameters 251
_refine_ls_number_reflns 4783
_refine_ls_number_restraints 3
_refine_ls_restrained_S_all 1.023
_refine_ls_R_factor_all 0.0753
_refine_ls_R_factor_gt 0.0486
_refine_ls_shift/su_max 0.000
_refine_ls_shift/su_mean 0.000
_refine_ls_structure_factor_coef Fsqd
_refine_ls_weighting_details 'w=1/[\s^2^(Fo^2^)+(0.0483P)^2^+0.4563P] where P=(Fo^2^+2Fc^2^)/3'
_refine_ls_weighting_scheme calc
_refine_ls_wR_factor_gt 0.1095
_refine_ls_wR_factor_ref 0.1226
_reflns_Friedel_coverage 0.000
_reflns_number_gt 3382
_reflns_number_total 4783
_reflns_threshold_expression 'I > 2\s(I)'
_cod_data_source_file d0ce00510j2.cif
_cod_data_source_block H134xyl
_cod_depositor_comments
;
The following automatic conversions were performed:

data item '_exptl_crystal_density_meas' value 'none' was changed to
'?' -- the value is perceived as not measured.

Automatic conversion script
Id: cif_fix_values 7556 2019-12-06 15:28:31Z antanas 
;
_cod_original_sg_symbol_H-M 'P 21/c'
_cod_database_code 7240761
_shelx_shelxl_version_number 2018/3
_shelx_space_group_comment
;
The symmetry employed for this shelxl refinement is uniquely defined
by the following loop, which should always be used as a source of
symmetry information in preference to the above space-group names.
They are only intended as comments.
;
_shelx_estimated_absorpt_t_min 0.977
_shelx_estimated_absorpt_t_max 0.980
_exptl_absorpt_special_details 'SADABS (Sheldrick, 1996)'

loop_
_space_group_symop_operation_xyz
'x, y, z'
'-x, y+1/2, -z+1/2'
'-x, -y, -z'
'x, -y-1/2, z-1/2'

loop_
_atom_site_label
_atom_site_type_symbol
_atom_site_fract_x
_atom_site_fract_y
_atom_site_fract_z
_atom_site_U_iso_or_equiv
_atom_site_adp_type
_atom_site_occupancy
_atom_site_site_symmetry_order
_atom_site_calc_flag
_atom_site_refinement_flags_posn
_atom_site_refinement_flags_adp
_atom_site_refinement_flags_occupancy
_atom_site_disorder_assembly
_atom_site_disorder_group
O1 O 0.82345(17) 0.17383(7) 0.43471(6) 0.0347(3) Uani 1 1 d D . . . .
C1 C 0.8059(2) 0.26522(10) 0.42280(7) 0.0263(3) Uani 1 1 d . . . . .
H1 H 0.701(2) 0.1515(14) 0.4547(9) 0.071(7) Uiso 1 1 d D . . . .
H61 H 0.373(2) 0.0887(14) 0.4580(8) 0.072(7) Uiso 1 1 d D . . . .
C2 C 0.9698(2) 0.30830(11) 0.39651(7) 0.0290(3) Uani 1 1 d . . . . .
H2 H 1.090324 0.275214 0.387583 0.035 Uiso 1 1 calc R U . . .
C3 C 0.9570(2) 0.39965(11) 0.38334(7) 0.0290(3) Uani 1 1 d . . . . .
H3 H 1.070342 0.428525 0.365330 0.035 Uiso 1 1 calc R U . . .
C4 C 0.7831(2) 0.45090(10) 0.39562(7) 0.0268(3) Uani 1 1 d . . . . .
C5 C 0.6219(2) 0.40595(11) 0.42191(7) 0.0308(3) Uani 1 1 d . . . . .
H5 H 0.501318 0.438890 0.430974 0.037 Uiso 1 1 calc R U . . .
C6 C 0.6313(2) 0.31399(11) 0.43546(7) 0.0306(3) Uani 1 1 d . . . . .
H6 H 0.518007 0.284859 0.453340 0.037 Uiso 1 1 calc R U . . .
C7 C 0.7797(3) 0.55251(10) 0.38012(7) 0.0326(4) Uani 1 1 d . . . . .
C8 C 0.5765(3) 0.59734(12) 0.39669(9) 0.0488(5) Uani 1 1 d . . . . .
H8A H 0.579166 0.661546 0.385322 0.073 Uiso 1 1 calc R U . . .
H8B H 0.563783 0.590710 0.444320 0.073 Uiso 1 1 calc R U . . .
H8C H 0.456617 0.568428 0.371019 0.073 Uiso 1 1 calc R U . . .
C9 C 0.9613(3) 0.59832(12) 0.42354(8) 0.0485(5) Uani 1 1 d . . . . .
H9A H 1.093952 0.569812 0.415469 0.073 Uiso 1 1 calc R U . . .
H9B H 0.939945 0.591795 0.470577 0.073 Uiso 1 1 calc R U . . .
H9C H 0.965618 0.662499 0.412198 0.073 Uiso 1 1 calc R U . . .
C10 C 0.8004(2) 0.56409(10) 0.30535(7) 0.0274(3) Uani 1 1 d . . . . .
C11 C 0.6326(2) 0.54289(10) 0.25818(7) 0.0305(3) Uani 1 1 d . . . . .
H11 H 0.504355 0.523481 0.272930 0.037 Uiso 1 1 calc R U . . .
C12 C 0.6477(2) 0.54934(10) 0.19049(7) 0.0288(3) Uani 1 1 d . . . . .
H12 H 0.530676 0.535029 0.159452 0.035 Uiso 1 1 calc R U . . .
O13 O 0.84522(16) 0.57978(7) 0.10066(5) 0.0316(3) Uani 1 1 d D . . . .
C13 C 0.8337(2) 0.57668(9) 0.16843(7) 0.0249(3) Uani 1 1 d . . . . .
H13 H 0.9750(16) 0.6083(12) 0.0905(10) 0.061(6) Uiso 1 1 d D . . . .
C14 C 1.0024(2) 0.59812(11) 0.21372(7) 0.0314(3) Uani 1 1 d . . . . .
H14 H 1.130535 0.617134 0.198689 0.038 Uiso 1 1 calc R U . . .
C15 C 0.9842(2) 0.59178(11) 0.28146(7) 0.0318(3) Uani 1 1 d . . . . .
H15 H 1.101256 0.606884 0.312244 0.038 Uiso 1 1 calc R U . . .
O61 O 0.49382(17) 0.10583(8) 0.48878(5) 0.0336(3) Uani 1 1 d D . . . .
C61 C 0.4347(2) 0.11838(10) 0.55196(7) 0.0269(3) Uani 1 1 d . . . . .
C62 C 0.5779(2) 0.15678(10) 0.59950(7) 0.0304(3) Uani 1 1 d . . . . .
H62 H 0.712459 0.173511 0.588219 0.037 Uiso 1 1 calc R U . . .
C63 C 0.5264(3) 0.17123(10) 0.66406(8) 0.0318(4) Uani 1 1 d . . . . .
C64 C 0.3277(2) 0.14678(11) 0.68020(8) 0.0322(3) Uani 1 1 d . . . . .
C65 C 0.1881(2) 0.10760(11) 0.63200(8) 0.0340(4) Uani 1 1 d . . . . .
H65 H 0.053671 0.090269 0.643039 0.041 Uiso 1 1 calc R U . . .
C66 C 0.2387(2) 0.09282(11) 0.56783(7) 0.0315(3) Uani 1 1 d . . . . .
H66 H 0.140551 0.065637 0.535356 0.038 Uiso 1 1 calc R U . . .
C67 C 0.6845(3) 0.21234(14) 0.71532(9) 0.0503(5) Uani 1 1 d . . . . .
H67A H 0.809895 0.229198 0.694514 0.075 Uiso 1 1 calc R U . . .
H67C H 0.722306 0.168502 0.750860 0.075 Uiso 1 1 calc R U . . .
H67B H 0.624516 0.266160 0.734083 0.075 Uiso 1 1 calc R U . . .
C68 C 0.2672(3) 0.16290(14) 0.74955(8) 0.0493(5) Uani 1 1 d . . . . .
H68C H 0.251423 0.227785 0.756735 0.074 Uiso 1 1 calc R U . . .
H68B H 0.376688 0.138969 0.782359 0.074 Uiso 1 1 calc R U . . .
H68A H 0.134399 0.132379 0.754464 0.074 Uiso 1 1 calc R U . . .

loop_
_atom_site_aniso_label
_atom_site_aniso_U_11
_atom_site_aniso_U_22
_atom_site_aniso_U_33
_atom_site_aniso_U_23
_atom_site_aniso_U_13
_atom_site_aniso_U_12
O1 0.0389(6) 0.0291(6) 0.0390(6) 0.0055(5) 0.0175(5) 0.0049(5)
C1 0.0306(7) 0.0286(8) 0.0202(7) 0.0011(6) 0.0054(6) 0.0010(6)
C2 0.0280(7) 0.0357(9) 0.0245(7) 0.0010(6) 0.0078(6) 0.0041(6)
C3 0.0306(7) 0.0349(8) 0.0228(7) 0.0006(6) 0.0085(6) -0.0033(6)
C4 0.0363(8) 0.0299(8) 0.0144(7) 0.0006(5) 0.0044(6) -0.0002(6)
C5 0.0324(8) 0.0345(8) 0.0265(8) 0.0028(6) 0.0082(6) 0.0070(7)
C6 0.0287(7) 0.0351(9) 0.0296(8) 0.0047(6) 0.0115(6) -0.0007(6)
C7 0.0504(10) 0.0289(8) 0.0191(7) 0.0017(6) 0.0066(6) 0.0011(7)
C8 0.0823(14) 0.0361(10) 0.0325(9) 0.0070(7) 0.0263(9) 0.0195(9)
C9 0.0856(14) 0.0386(10) 0.0204(8) -0.0035(7) 0.0015(8) -0.0165(10)
C10 0.0397(8) 0.0229(7) 0.0197(7) 0.0014(5) 0.0041(6) -0.0004(6)
C11 0.0332(8) 0.0336(8) 0.0259(8) 0.0017(6) 0.0083(6) -0.0077(7)
C12 0.0303(7) 0.0318(8) 0.0236(7) 0.0004(6) 0.0003(6) -0.0070(6)
O13 0.0359(6) 0.0421(7) 0.0169(5) 0.0018(4) 0.0035(4) -0.0086(5)
C13 0.0324(7) 0.0246(7) 0.0178(7) 0.0013(5) 0.0040(6) -0.0008(6)
C14 0.0302(8) 0.0394(9) 0.0244(8) 0.0034(6) 0.0029(6) -0.0067(7)
C15 0.0353(8) 0.0375(9) 0.0214(7) 0.0020(6) -0.0026(6) -0.0061(7)
O61 0.0371(6) 0.0420(7) 0.0230(6) -0.0005(5) 0.0094(5) -0.0080(5)
C61 0.0333(8) 0.0263(7) 0.0213(7) 0.0027(6) 0.0045(6) 0.0004(6)
C62 0.0306(8) 0.0289(8) 0.0314(8) 0.0029(6) 0.0013(6) -0.0012(6)
C63 0.0394(9) 0.0258(8) 0.0284(8) 0.0017(6) -0.0050(6) 0.0034(7)
C64 0.0378(8) 0.0323(8) 0.0266(8) 0.0035(6) 0.0037(6) 0.0108(7)
C65 0.0304(8) 0.0418(9) 0.0304(8) 0.0068(7) 0.0065(6) 0.0023(7)
C66 0.0317(8) 0.0376(9) 0.0246(8) 0.0019(6) 0.0010(6) -0.0032(7)
C67 0.0570(12) 0.0505(12) 0.0399(10) -0.0058(8) -0.0105(9) -0.0073(9)
C68 0.0599(12) 0.0599(12) 0.0286(9) 0.0005(8) 0.0077(8) 0.0172(10)

loop_
_atom_type_symbol
_atom_type_description
_atom_type_scat_dispersion_real
_atom_type_scat_dispersion_imag
_atom_type_scat_source
C C 0.0033 0.0016 'International Tables Vol C Tables 4.2.6.8 and 6.1.1.4'
H H 0.0000 0.0000 'International Tables Vol C Tables 4.2.6.8 and 6.1.1.4'
O O 0.0106 0.0060 'International Tables Vol C Tables 4.2.6.8 and 6.1.1.4'

loop_
_geom_angle_atom_site_label_1
_geom_angle_atom_site_label_2
_geom_angle_atom_site_label_3
_geom_angle
_geom_angle_site_symmetry_1
_geom_angle_site_symmetry_3
_geom_angle_publ_flag
O1 C1 C6 122.36(13) . . ?
O1 C1 C2 117.98(13) . . ?
C6 C1 C2 119.66(14) . . ?
C3 C2 C1 119.63(14) . . ?
C2 C3 C4 122.16(14) . . ?
C5 C4 C3 116.85(14) . . ?
C5 C4 C7 123.72(14) . . ?
C3 C4 C7 119.43(13) . . ?
C4 C5 C6 121.98(14) . . ?
C1 C6 C5 119.71(14) . . ?
C8 C7 C4 111.95(14) . . ?
C8 C7 C9 107.13(14) . . ?
C4 C7 C9 108.81(13) . . ?
C8 C7 C10 109.31(13) . . ?
C4 C7 C10 107.95(12) . . ?
C9 C7 C10 111.74(13) . . ?
C15 C10 C11 116.94(13) . . ?
C15 C10 C7 122.78(13) . . ?
C11 C10 C7 120.23(14) . . ?
C12 C11 C10 121.92(14) . . ?
C13 C12 C11 119.59(13) . . ?
C14 C13 C12 119.94(13) . . ?
C14 C13 O13 121.98(13) . . ?
C12 C13 O13 118.07(12) . . ?
C13 C14 C15 119.73(14) . . ?
C10 C15 C14 121.88(14) . . ?
C62 C61 O61 118.04(13) . . ?
C62 C61 C66 120.41(14) . . ?
O61 C61 C66 121.55(13) . . ?
C61 C62 C63 120.50(14) . . ?
C62 C63 C64 119.41(14) . . ?
C62 C63 C67 119.85(15) . . ?
C64 C63 C67 120.73(15) . . ?
C65 C64 C63 118.99(14) . . ?
C65 C64 C68 120.60(15) . . ?
C63 C64 C68 120.41(15) . . ?
C64 C65 C66 121.82(15) . . ?
C61 C66 C65 118.87(14) . . ?

loop_
_geom_bond_atom_site_label_1
_geom_bond_atom_site_label_2
_geom_bond_distance
_geom_bond_site_symmetry_2
_geom_bond_publ_flag
O1 C1 1.3789(18) . ?
C1 C6 1.381(2) . ?
C1 C2 1.385(2) . ?
C2 C3 1.381(2) . ?
C3 C4 1.395(2) . ?
C4 C5 1.384(2) . ?
C4 C7 1.539(2) . ?
C5 C6 1.391(2) . ?
C7 C8 1.533(2) . ?
C7 C9 1.541(2) . ?
C7 C10 1.541(2) . ?
C10 C15 1.384(2) . ?
C10 C11 1.397(2) . ?
C11 C12 1.386(2) . ?
C12 C13 1.380(2) . ?
O13 C13 1.3807(16) . ?
C13 C14 1.379(2) . ?
C14 C15 1.390(2) . ?
O61 C61 1.3834(17) . ?
C61 C62 1.380(2) . ?
C61 C66 1.384(2) . ?
C62 C63 1.397(2) . ?
C63 C64 1.398(2) . ?
C63 C67 1.500(2) . ?
C64 C65 1.380(2) . ?
C64 C68 1.513(2) . ?
C65 C66 1.388(2) . ?

loop_
_geom_hbond_atom_site_label_D
_geom_hbond_atom_site_label_H
_geom_hbond_atom_site_label_A
_geom_hbond_distance_DH
_geom_hbond_distance_HA
_geom_hbond_distance_DA
_geom_hbond_angle_DHA
_geom_hbond_site_symmetry_A
_geom_hbond_publ_flag
O1 H1 O61 0.9788(10) 1.703(2) 2.6809(15) 176(2) . yes
O61 H61 O13 0.9760(10) 1.741(4) 2.7053(15) 169(2) 2_645 yes
O13 H13 O1 0.9758(10) 1.738(4) 2.7034(15) 169.7(18) 2_755 yes
